data_8105769
loop_
_publ_author_name
'Li, Guo-Qiang'
'Xu, Qing-Peng'
'Zhao, Yi-Ting'
'Li, Yun-Yi'
'Li, Yao-Lan'
'Wang, Guo-Cai'

_publ_section_title
;
 Crystal structure of ajacisine D monohydrate, C30H44N2O9
;
_journal_issue 3
_journal_name_full 'Zeitschrift f\"ur Kristallographie - New Crystal Structures'
_journal_page_first 527
_journal_page_last 529
_journal_paper_doi 10.1515/ncrs-2018-0531
_journal_volume 234
_journal_year 2019
_chemical_absolute_configuration rm
_chemical_formula_moiety 'C30 H42 N2 O8, H2 O'
_chemical_formula_sum 'C30 H44 N2 O9'
_chemical_formula_weight 576.67
_space_group_crystal_system monoclinic
_space_group_IT_number 4
_space_group_name_Hall 'P 2yb'
_space_group_name_H-M_alt 'P 1 21 1'
_atom_sites_solution_hydrogens mixed
_atom_sites_solution_primary direct
_audit_creation_method Olex2
_cell_angle_alpha 90
_cell_angle_beta 90.903(5)
_cell_angle_gamma 90
_cell_formula_units_Z 2
_cell_length_a 7.9827(3)
_cell_length_b 12.6787(6)
_cell_length_c 14.0183(9)
_cell_measurement_reflns_used 3599
_cell_measurement_temperature 298(2)
_cell_measurement_theta_max 27.4840
_cell_measurement_theta_min 3.8210
_cell_volume 1418.62(13)
_computing_cell_refinement
;
CrysAlisPro, Agilent Technologies,
Version 1.171.37.35 
;
_computing_data_collection
;
CrysAlisPro, Agilent Technologies,
Version 1.171.37.35 
;
_computing_data_reduction
;
CrysAlisPro, Agilent Technologies,
Version 1.171.37.35 
;
_computing_molecular_graphics 'Olex2 (Dolomanov et al., 2009)[1]'
_computing_publication_material 'Olex2 (Dolomanov et al., 2009)[1]'
_computing_structure_refinement 'ShelXL (Sheldrick, 2008)[2]'
_computing_structure_solution 'ShelXS (Sheldrick, 2008)[2]'
_diffrn_ambient_temperature 298
_diffrn_detector 'CCD plate'
_diffrn_detector_area_resol_mean 16.0288
_diffrn_detector_type Sapphire3
_diffrn_measured_fraction_theta_full 0.998
_diffrn_measured_fraction_theta_max 0.923
_diffrn_measurement_details
;
#__ type_ start__ end____ width___ exp.time_
  1 omega    2.00   28.00   1.0000   17.5000
omega____ theta____ kappa____ phi______ frames
    -       25.8250   77.0000 -150.0000 26

#__ type_ start__ end____ width___ exp.time_
  2 omega -104.00  -76.00   1.0000   17.5000
omega____ theta____ kappa____ phi______ frames
    -      -27.8563 -178.0000 -150.0000 28

#__ type_ start__ end____ width___ exp.time_
  3 omega -104.00  -71.00   1.0000   17.5000
omega____ theta____ kappa____ phi______ frames
    -      -27.8563  178.0000  150.0000 33

#__ type_ start__ end____ width___ exp.time_
  4 omega  -90.00   32.00   1.0000   17.5000
omega____ theta____ kappa____ phi______ frames
    -      -27.8563    0.0000  -30.0000 122

#__ type_ start__ end____ width___ exp.time_
  5 omega   20.00   46.00   1.0000   12.5000
omega____ theta____ kappa____ phi______ frames
    -       25.6688   57.0000  120.0000 26

#__ type_ start__ end____ width___ exp.time_
  6 omega   43.00   84.00   1.0000   12.5000
omega____ theta____ kappa____ phi______ frames
    -       25.6688 -154.0000  -17.0000 41

#__ type_ start__ end____ width___ exp.time_
  7 omega   20.00   56.00   1.0000   12.5000
omega____ theta____ kappa____ phi______ frames
    -       25.6688  -19.0000  -60.0000 36

#__ type_ start__ end____ width___ exp.time_
  8 omega  -47.00  -22.00   1.0000   12.5000
omega____ theta____ kappa____ phi______ frames
    -       25.6688  -19.0000  -60.0000 25

#__ type_ start__ end____ width___ exp.time_
  9 omega   57.00   83.00   1.0000   12.5000
omega____ theta____ kappa____ phi______ frames
    -       25.6688  178.0000  -90.0000 26

#__ type_ start__ end____ width___ exp.time_
 10 omega  -92.00   -6.00   1.0000   12.5000
omega____ theta____ kappa____ phi______ frames
    -      -27.7000  -57.0000 -120.0000 86

#__ type_ start__ end____ width___ exp.time_
 11 omega -101.00  -40.00   1.0000   12.5000
omega____ theta____ kappa____ phi______ frames
    -      -27.7000 -178.0000 -120.0000 61

#__ type_ start__ end____ width___ exp.time_
 12 omega  -74.00  -35.00   1.0000   12.5000
omega____ theta____ kappa____ phi______ frames
    -      -27.7000 -178.0000  -30.0000 39
;
_diffrn_measurement_device 'four-circle diffractometer'
_diffrn_measurement_device_type 'Gemini S ultra'
_diffrn_measurement_method '\w scans'
_diffrn_orient_matrix_UB_11 -0.0095159000
_diffrn_orient_matrix_UB_12 0.0033483000
_diffrn_orient_matrix_UB_13 0.0501240000
_diffrn_orient_matrix_UB_21 -0.0264123000
_diffrn_orient_matrix_UB_22 -0.0534047000
_diffrn_orient_matrix_UB_23 0.0010693000
_diffrn_orient_matrix_UB_31 0.0843241000
_diffrn_orient_matrix_UB_32 -0.0163320000
_diffrn_orient_matrix_UB_33 0.0068181000
_diffrn_radiation_monochromator graphite
_diffrn_radiation_probe x-ray
_diffrn_radiation_type MoK\a
_diffrn_radiation_wavelength 0.71073
_diffrn_reflns_av_R_equivalents 0.0425
_diffrn_reflns_av_unetI/netI 0.0706
_diffrn_reflns_Laue_measured_fraction_full 0.998
_diffrn_reflns_Laue_measured_fraction_max 0.923
_diffrn_reflns_limit_h_max 11
_diffrn_reflns_limit_h_min -12
_diffrn_reflns_limit_k_max 19
_diffrn_reflns_limit_k_min -19
_diffrn_reflns_limit_l_max 21
_diffrn_reflns_limit_l_min -20
_diffrn_reflns_number 19473
_diffrn_reflns_point_group_measured_fraction_full 0.998
_diffrn_reflns_point_group_measured_fraction_max 0.890
_diffrn_reflns_theta_full 25.242
_diffrn_reflns_theta_max 32.808
_diffrn_reflns_theta_min 2.957
_diffrn_source 'Enhance (Mo) X-ray Source'
_exptl_absorpt_coefficient_mu 0.099
_exptl_absorpt_correction_T_max 1.00000
_exptl_absorpt_correction_T_min 0.98960
_exptl_absorpt_correction_type multi-scan
_exptl_absorpt_process_details
;
CrysAlisPro, Agilent Technologies,
Version 1.171.37.35 
(compiled Aug 13 2014,18:06:01)
Empirical absorption correction using spherical harmonics,
 implemented in SCALE3 ABSPACK scaling algorithm.
;
_exptl_crystal_colour 'clear light yellow'
_exptl_crystal_colour_lustre clear
_exptl_crystal_colour_modifier light
_exptl_crystal_colour_primary yellow
_exptl_crystal_density_diffrn 1.350
_exptl_crystal_description block
_exptl_crystal_F_000 620
_exptl_crystal_size_max 0.26
_exptl_crystal_size_mid 0.25
_exptl_crystal_size_min 0.25
_refine_diff_density_max 0.298
_refine_diff_density_min -0.268
_refine_diff_density_rms 0.045
_refine_ls_abs_structure_details
;
 Flack x determined using 1891 quotients [(I+)-(I-)]/[(I+)+(I-)]
 (Parsons, Flack and Wagner, Acta Cryst. B69 (2013) 249-259).
;
_refine_ls_abs_structure_Flack -0.5(5)
_refine_ls_extinction_coef .
_refine_ls_extinction_method none
_refine_ls_goodness_of_fit_ref 1.023
_refine_ls_hydrogen_treatment mixed
_refine_ls_matrix_type full
_refine_ls_number_parameters 386
_refine_ls_number_reflns 9362
_refine_ls_number_restraints 1
_refine_ls_restrained_S_all 1.023
_refine_ls_R_factor_all 0.1012
_refine_ls_R_factor_gt 0.0607
_refine_ls_shift/su_max 0.000
_refine_ls_shift/su_mean 0.000
_refine_ls_structure_factor_coef Fsqd
_refine_ls_weighting_details 'w=1/[\s^2^(Fo^2^)+(0.0496P)^2^+0.0429P] where P=(Fo^2^+2Fc^2^)/3'
_refine_ls_weighting_scheme calc
_refine_ls_wR_factor_gt 0.1107
_refine_ls_wR_factor_ref 0.1298
_reflns_Friedel_coverage 0.856
_reflns_Friedel_fraction_full 0.998
_reflns_Friedel_fraction_max 0.854
_reflns_number_gt 6262
_reflns_number_total 9362
_reflns_threshold_expression 'I > 2\s(I)'
_cod_data_source_file suppl_ncrs-2018-0531_suppl.cif
_cod_data_source_block lgq_fyc-44
_cod_database_code 8105769
_shelx_shelxl_version_number 2014/7
_chemical_oxdiff_formula 'C11 H10 N O'
_shelx_space_group_comment
;
The symmetry employed for this shelxl refinement is uniquely defined
by the following loop, which should always be used as a source of
symmetry information in preference to the above space-group names.
They are only intended as comments.
;
_shelx_estimated_absorpt_t_max 0.976
_shelx_estimated_absorpt_t_min 0.975
_reflns_odcompleteness_completeness 99.80
_reflns_odcompleteness_iscentric 1
_reflns_odcompleteness_theta 26.32
_olex2_refinement_description
;
1. Fixed Uiso
 At 1.2 times of:
  All C(H) groups, All C(H,H) groups, All N(H,H) groups
 At 1.5 times of:
  All C(H,H,H) groups, All O(H) groups
2.a Rotating group:
 N2(H2A,H2B)
2.b Ternary CH refined with riding coordinates:
 C1(H1A), C5(H5A), C6(H6), C9(H9), C10(H10), C13(H13), C14(H14), C16(H16),
 C17(H17)
2.c Secondary CH2 refined with riding coordinates:
 C2(H2C,H2D), C3(H3A,H3B), C12(H12A,H12B), C15(H15A,H15B), C18(H18A,H18B),
 C19(H19A,H19B), C20(H20A,H20B)
2.d Aromatic/amide H refined with riding coordinates:
 C26(H26), C27(H27), C28(H28), C29(H29)
2.e Idealised Me refined as rotating group:
 C21(H21A,H21B,H21C), C22(H22A,H22B,H22C), C23(H23A,H23B,H23C)
2.f Idealised tetrahedral OH refined as rotating group:
 O1(H1), O3(H3), O4(H4), O5(H5)
;
_olex2_submission_special_instructions 'No special instructions were received'

loop_
_space_group_symop_operation_xyz
'x, y, z'
'-x, y+1/2, -z'

loop_
_atom_site_label
_atom_site_type_symbol
_atom_site_fract_x
_atom_site_fract_y
_atom_site_fract_z
_atom_site_U_iso_or_equiv
_atom_site_adp_type
_atom_site_occupancy
_atom_site_site_symmetry_order
_atom_site_calc_flag
_atom_site_refinement_flags_posn
_atom_site_refinement_flags_adp
_atom_site_refinement_flags_occupancy
_atom_site_disorder_assembly
_atom_site_disorder_group
O1 O -0.0122(3) -0.09255(18) 0.38972(17) 0.0390(5) Uani 1 1 d . . . . .
H1 H 0.0830 -0.0810 0.4099 0.059 Uiso 1 1 calc GR . . . .
O2 O 0.2924(3) 0.19199(16) 0.11396(15) 0.0342(5) Uani 1 1 d . . . . .
O3 O 0.5416(2) 0.02230(17) 0.23040(16) 0.0341(5) Uani 1 1 d . . . . .
H3 H 0.5957 0.0642 0.1987 0.051 Uiso 1 1 calc GR . . . .
O4 O 0.4506(3) 0.02337(19) 0.03575(16) 0.0414(5) Uani 1 1 d . . . . .
H4 H 0.4251 0.0855 0.0281 0.062 Uiso 1 1 calc GR . . . .
O5 O 0.2108(4) -0.1108(2) -0.07619(18) 0.0541(7) Uani 1 1 d . . . . .
H5 H 0.2583 -0.0555 -0.0895 0.081 Uiso 1 1 calc GR . . . .
O6 O 0.3160(3) -0.31633(17) 0.06658(17) 0.0422(5) Uani 1 1 d . . . . .
O7 O 0.0615(3) 0.34374(16) 0.34533(18) 0.0406(5) Uani 1 1 d . . . . .
O8 O 0.2084(3) 0.49181(19) 0.3672(2) 0.0544(7) Uani 1 1 d . . . . .
N1 N 0.3003(3) -0.0077(2) 0.38030(17) 0.0300(5) Uani 1 1 d . . . . .
N2 N 0.0477(4) 0.6764(2) 0.3377(2) 0.0441(7) Uani 1 1 d . . . . .
H2A H 0.1040 0.6811 0.2859 0.053 Uiso 1 1 d GR . . . .
H2B H 0.0163 0.7387 0.3546 0.053 Uiso 1 1 d GR . . . .
C1 C -0.0596(3) -0.0120(3) 0.3224(2) 0.0316(6) Uani 1 1 d . . . . .
H1A H -0.1507 -0.0409 0.2827 0.038 Uiso 1 1 calc R . . . .
C2 C -0.1282(4) 0.0845(3) 0.3724(2) 0.0367(7) Uani 1 1 d . . . . .
H2C H -0.1780 0.1318 0.3255 0.044 Uiso 1 1 calc R . . . .
H2D H -0.2151 0.0632 0.4160 0.044 Uiso 1 1 calc R . . . .
C3 C 0.0086(4) 0.1414(3) 0.4270(2) 0.0370(7) Uani 1 1 d . . . . .
H3A H 0.0435 0.0983 0.4809 0.044 Uiso 1 1 calc R . . . .
H3B H -0.0364 0.2067 0.4519 0.044 Uiso 1 1 calc R . . . .
C4 C 0.1649(3) 0.1673(2) 0.3664(2) 0.0310(6) Uani 1 1 d . . . . .
C5 C 0.1353(3) 0.1372(2) 0.2593(2) 0.0264(6) Uani 1 1 d . . . . .
H5A H 0.0497 0.1821 0.2292 0.032 Uiso 1 1 calc R . . . .
C6 C 0.3040(3) 0.1445(2) 0.2065(2) 0.0275(6) Uani 1 1 d . . . . .
H6 H 0.3818 0.1864 0.2457 0.033 Uiso 1 1 calc R . . . .
C7 C 0.3700(3) 0.0289(2) 0.2037(2) 0.0264(6) Uani 1 1 d . . . . .
C8 C 0.3406(3) -0.0239(2) 0.1050(2) 0.0290(6) Uani 1 1 d . . . . .
C9 C 0.1574(3) -0.0063(2) 0.0715(2) 0.0305(6) Uani 1 1 d . . . . .
H9 H 0.1458 0.0628 0.0409 0.037 Uiso 1 1 calc R . . . .
C10 C 0.0295(3) -0.0174(2) 0.1525(2) 0.0281(6) Uani 1 1 d . . . . .
H10 H -0.0687 0.0249 0.1345 0.034 Uiso 1 1 calc R . . . .
C11 C 0.0857(3) 0.0184(2) 0.2536(2) 0.0255(5) Uani 1 1 d . . . . .
C12 C -0.0246(4) -0.1363(2) 0.1471(2) 0.0343(7) Uani 1 1 d . . . . .
H12A H -0.0056 -0.1708 0.2081 0.041 Uiso 1 1 calc R . . . .
H12B H -0.1424 -0.1422 0.1300 0.041 Uiso 1 1 calc R . . . .
C13 C 0.0842(4) -0.1868(3) 0.0700(2) 0.0351(7) Uani 1 1 d . . . . .
H13 H 0.0255 -0.2455 0.0386 0.042 Uiso 1 1 calc R . . . .
C14 C 0.1024(4) -0.0936(3) 0.0025(2) 0.0378(7) Uani 1 1 d . . . . .
H14 H -0.0090 -0.0756 -0.0229 0.045 Uiso 1 1 calc R . . . .
C15 C 0.3925(4) -0.1413(2) 0.1055(2) 0.0334(7) Uani 1 1 d . . . . .
H15A H 0.4528 -0.1552 0.0473 0.040 Uiso 1 1 calc R . . . .
H15B H 0.4704 -0.1521 0.1584 0.040 Uiso 1 1 calc R . . . .
C16 C 0.2534(4) -0.2229(2) 0.1133(2) 0.0330(7) Uani 1 1 d . . . . .
H16 H 0.2376 -0.2391 0.1809 0.040 Uiso 1 1 calc R . . . .
C17 C 0.2606(3) -0.0280(2) 0.2792(2) 0.0262(6) Uani 1 1 d . . . . .
H17 H 0.2607 -0.1042 0.2673 0.031 Uiso 1 1 calc R . . . .
C18 C 0.2059(4) 0.2838(2) 0.3775(3) 0.0367(7) Uani 1 1 d . . . . .
H18A H 0.2316 0.2998 0.4438 0.044 Uiso 1 1 calc R . . . .
H18B H 0.3026 0.3017 0.3397 0.044 Uiso 1 1 calc R . . . .
C19 C 0.3165(4) 0.1043(2) 0.4045(2) 0.0331(7) Uani 1 1 d . . . . .
H19A H 0.4183 0.1322 0.3772 0.040 Uiso 1 1 calc R . . . .
H19B H 0.3249 0.1121 0.4732 0.040 Uiso 1 1 calc R . . . .
C20 C 0.4420(4) -0.0706(3) 0.4205(3) 0.0385(7) Uani 1 1 d . . . . .
H20A H 0.4812 -0.0380 0.4793 0.046 Uiso 1 1 calc R . . . .
H20B H 0.5336 -0.0698 0.3759 0.046 Uiso 1 1 calc R . . . .
C21 C 0.3944(5) -0.1821(3) 0.4403(4) 0.0633(12) Uani 1 1 d . . . . .
H21A H 0.3559 -0.2150 0.3823 0.095 Uiso 1 1 calc GR . . . .
H21B H 0.3066 -0.1835 0.4863 0.095 Uiso 1 1 calc GR . . . .
H21C H 0.4901 -0.2196 0.4650 0.095 Uiso 1 1 calc GR . . . .
C22 C 0.2951(5) 0.3037(3) 0.1174(3) 0.0488(9) Uani 1 1 d . . . . .
H22A H 0.2912 0.3314 0.0537 0.073 Uiso 1 1 calc GR . . . .
H22B H 0.3962 0.3268 0.1491 0.073 Uiso 1 1 calc GR . . . .
H22C H 0.1999 0.3286 0.1519 0.073 Uiso 1 1 calc GR . . . .
C23 C 0.2399(5) -0.4112(3) 0.0995(3) 0.0555(10) Uani 1 1 d . . . . .
H23A H 0.2809 -0.4699 0.0634 0.083 Uiso 1 1 calc GR . . . .
H23B H 0.1206 -0.4062 0.0913 0.083 Uiso 1 1 calc GR . . . .
H23C H 0.2672 -0.4212 0.1658 0.083 Uiso 1 1 calc GR . . . .
C24 C -0.0825(4) 0.5027(2) 0.3244(2) 0.0344(7) Uani 1 1 d . . . . .
C25 C -0.0907(4) 0.6144(3) 0.3226(2) 0.0365(7) Uani 1 1 d . . . . .
C26 C -0.2465(5) 0.6616(3) 0.3051(3) 0.0545(10) Uani 1 1 d . . . . .
H26 H -0.2546 0.7348 0.3040 0.065 Uiso 1 1 calc R . . . .
C27 C -0.3867(5) 0.6021(4) 0.2895(4) 0.0674(13) Uani 1 1 d . . . . .
H27 H -0.4885 0.6356 0.2775 0.081 Uiso 1 1 calc R . . . .
C28 C -0.3806(5) 0.4931(4) 0.2911(3) 0.0635(11) Uani 1 1 d . . . . .
H28 H -0.4773 0.4534 0.2809 0.076 Uiso 1 1 calc R . . . .
C29 C -0.2290(4) 0.4443(3) 0.3082(3) 0.0477(9) Uani 1 1 d . . . . .
H29 H -0.2237 0.3711 0.3089 0.057 Uiso 1 1 calc R . . . .
C30 C 0.0761(4) 0.4492(2) 0.3478(2) 0.0349(7) Uani 1 1 d . . . . .
O9 O 0.2853(4) -0.3169(3) -0.1356(3) 0.0584(7) Uani 1 1 d . . . . .
H9A H 0.301(7) -0.321(5) -0.071(5) 0.11(2) Uiso 1 1 d . . . . .
H9B H 0.250(6) -0.257(4) -0.141(4) 0.069(15) Uiso 1 1 d . . . . .

loop_
_atom_site_aniso_label
_atom_site_aniso_U_11
_atom_site_aniso_U_22
_atom_site_aniso_U_33
_atom_site_aniso_U_23
_atom_site_aniso_U_13
_atom_site_aniso_U_12
O1 0.0396(11) 0.0306(11) 0.0471(14) 0.0049(10) 0.0070(10) -0.0018(10)
O2 0.0428(11) 0.0238(10) 0.0359(12) 0.0043(9) -0.0002(9) -0.0026(9)
O3 0.0234(8) 0.0328(11) 0.0461(13) 0.0068(10) -0.0007(8) -0.0022(8)
O4 0.0488(12) 0.0334(12) 0.0424(13) 0.0056(11) 0.0145(10) -0.0009(11)
O5 0.0870(19) 0.0428(14) 0.0328(13) -0.0055(12) 0.0096(12) -0.0017(14)
O6 0.0540(13) 0.0236(10) 0.0493(15) -0.0073(10) 0.0110(11) 0.0035(10)
O7 0.0423(12) 0.0240(11) 0.0551(15) -0.0065(10) -0.0075(10) 0.0027(9)
O8 0.0393(12) 0.0302(12) 0.094(2) -0.0025(14) -0.0018(12) -0.0036(11)
N1 0.0327(11) 0.0257(12) 0.0313(13) 0.0019(10) -0.0062(9) 0.0018(10)
N2 0.0586(17) 0.0290(13) 0.0451(18) 0.0014(13) 0.0146(13) -0.0066(14)
C1 0.0270(12) 0.0292(14) 0.0388(17) -0.0042(13) 0.0029(11) -0.0011(12)
C2 0.0313(15) 0.0368(16) 0.0424(18) -0.0005(14) 0.0065(13) 0.0035(13)
C3 0.0453(16) 0.0311(16) 0.0347(18) -0.0042(14) 0.0051(13) 0.0024(14)
C4 0.0333(13) 0.0249(14) 0.0346(16) -0.0042(12) -0.0026(11) 0.0000(12)
C5 0.0281(12) 0.0201(12) 0.0311(15) -0.0005(11) -0.0019(11) 0.0014(11)
C6 0.0297(13) 0.0211(12) 0.0316(15) 0.0021(12) -0.0025(11) -0.0024(11)
C7 0.0214(11) 0.0236(13) 0.0341(15) 0.0008(12) -0.0012(10) -0.0001(11)
C8 0.0321(13) 0.0234(13) 0.0317(16) 0.0019(12) 0.0080(11) -0.0002(12)
C9 0.0375(14) 0.0238(14) 0.0300(15) -0.0007(12) -0.0040(11) 0.0005(12)
C10 0.0268(12) 0.0224(12) 0.0350(15) -0.0022(12) -0.0053(10) 0.0017(11)
C11 0.0251(11) 0.0211(12) 0.0302(14) -0.0018(11) -0.0022(10) 0.0014(11)
C12 0.0303(13) 0.0294(15) 0.0432(18) -0.0058(13) -0.0035(12) -0.0015(12)
C13 0.0400(15) 0.0267(14) 0.0384(18) -0.0061(13) -0.0046(13) -0.0027(13)
C14 0.0482(17) 0.0330(16) 0.0318(17) -0.0078(14) -0.0066(13) 0.0018(15)
C15 0.0341(14) 0.0266(14) 0.0397(18) -0.0022(13) 0.0023(13) 0.0041(12)
C16 0.0406(16) 0.0240(14) 0.0344(17) -0.0044(12) 0.0050(12) 0.0027(12)
C17 0.0246(12) 0.0219(13) 0.0320(15) -0.0009(12) -0.0030(10) -0.0002(11)
C18 0.0376(15) 0.0261(15) 0.046(2) -0.0067(13) -0.0062(13) 0.0020(13)
C19 0.0351(14) 0.0294(15) 0.0346(17) -0.0036(13) -0.0084(12) 0.0000(13)
C20 0.0348(15) 0.0372(17) 0.043(2) 0.0066(15) -0.0111(13) 0.0032(14)
C21 0.057(2) 0.042(2) 0.090(3) 0.020(2) -0.019(2) 0.0051(19)
C22 0.065(2) 0.0267(16) 0.055(2) 0.0111(16) 0.0012(18) 0.0027(17)
C23 0.067(2) 0.0253(16) 0.074(3) -0.0086(18) 0.011(2) -0.0067(17)
C24 0.0378(15) 0.0299(16) 0.0357(17) -0.0046(13) 0.0033(12) -0.0004(13)
C25 0.0428(16) 0.0318(16) 0.0351(18) -0.0004(13) 0.0064(13) 0.0019(14)
C26 0.056(2) 0.038(2) 0.070(3) 0.0011(19) -0.0020(19) 0.0135(18)
C27 0.049(2) 0.059(3) 0.094(4) -0.006(2) -0.007(2) 0.017(2)
C28 0.0423(18) 0.057(3) 0.090(3) -0.013(2) -0.0106(19) -0.001(2)
C29 0.0462(19) 0.0328(17) 0.064(3) -0.0086(16) 0.0011(17) -0.0013(15)
C30 0.0424(17) 0.0261(14) 0.0365(18) -0.0026(12) 0.0060(13) -0.0018(13)
O9 0.0680(17) 0.0496(17) 0.057(2) -0.0208(15) -0.0034(14) 0.0128(15)

loop_
_atom_type_symbol
_atom_type_description
_atom_type_scat_dispersion_real
_atom_type_scat_dispersion_imag
_atom_type_scat_source
C C 0.0033 0.0016 'International Tables Vol C Tables 4.2.6.8 and 6.1.1.4'
H H 0.0000 0.0000 'International Tables Vol C Tables 4.2.6.8 and 6.1.1.4'
N N 0.0061 0.0033 'International Tables Vol C Tables 4.2.6.8 and 6.1.1.4'
O O 0.0106 0.0060 'International Tables Vol C Tables 4.2.6.8 and 6.1.1.4'

loop_
_geom_angle_atom_site_label_1
_geom_angle_atom_site_label_2
_geom_angle_atom_site_label_3
_geom_angle
_geom_angle_site_symmetry_1
_geom_angle_site_symmetry_3
C1 O1 H1 109.5 . .
C22 O2 C6 112.9(3) . .
C7 O3 H3 109.5 . .
C8 O4 H4 109.5 . .
C14 O5 H5 109.5 . .
C23 O6 C16 113.1(2) . .
C30 O7 C18 116.6(2) . .
C17 N1 C20 115.0(2) . .
C19 N1 C17 114.2(2) . .
C19 N1 C20 111.6(2) . .
H2A N2 H2B 109.1 . .
C25 N2 H2A 109.8 . .
C25 N2 H2B 109.3 . .
O1 C1 H1A 107.0 . .
O1 C1 C2 111.3(3) . .
O1 C1 C11 112.9(2) . .
C2 C1 H1A 107.0 . .
C2 C1 C11 111.2(2) . .
C11 C1 H1A 107.0 . .
C1 C2 H2C 109.5 . .
C1 C2 H2D 109.5 . .
H2C C2 H2D 108.1 . .
C3 C2 C1 110.9(2) . .
C3 C2 H2C 109.5 . .
C3 C2 H2D 109.5 . .
C2 C3 H3A 108.8 . .
C2 C3 H3B 108.8 . .
C2 C3 C4 113.9(3) . .
H3A C3 H3B 107.7 . .
C4 C3 H3A 108.8 . .
C4 C3 H3B 108.8 . .
C3 C4 C5 111.3(2) . .
C18 C4 C3 108.8(3) . .
C18 C4 C5 111.4(3) . .
C18 C4 C19 107.5(2) . .
C19 C4 C3 109.5(3) . .
C19 C4 C5 108.2(2) . .
C4 C5 H5A 111.4 . .
C6 C5 C4 109.0(2) . .
C6 C5 H5A 111.4 . .
C6 C5 C11 104.8(2) . .
C11 C5 C4 108.6(2) . .
C11 C5 H5A 111.4 . .
O2 C6 C5 114.4(2) . .
O2 C6 H6 108.2 . .
O2 C6 C7 113.0(2) . .
C5 C6 H6 108.2 . .
C5 C6 C7 104.6(2) . .
C7 C6 H6 108.2 . .
O3 C7 C6 112.0(2) . .
O3 C7 C8 110.0(2) . .
O3 C7 C17 110.0(2) . .
C6 C7 C17 103.0(2) . .
C8 C7 C6 112.4(2) . .
C8 C7 C17 109.1(2) . .
O4 C8 C7 109.5(2) . .
O4 C8 C9 108.5(2) . .
O4 C8 C15 103.7(2) . .
C9 C8 C7 109.7(2) . .
C15 C8 C7 112.0(2) . .
C15 C8 C9 113.1(2) . .
C8 C9 H9 110.2 . .
C8 C9 C10 113.4(2) . .
C10 C9 H9 110.2 . .
C14 C9 C8 110.4(2) . .
C14 C9 H9 110.2 . .
C14 C9 C10 102.3(2) . .
C9 C10 H10 107.2 . .
C9 C10 C11 117.4(2) . .
C9 C10 C12 103.7(2) . .
C11 C10 H10 107.2 . .
C11 C10 C12 113.7(2) . .
C12 C10 H10 107.2 . .
C5 C11 C1 113.3(2) . .
C10 C11 C1 106.5(2) . .
C10 C11 C5 113.6(2) . .
C10 C11 C17 110.3(2) . .
C17 C11 C1 115.8(2) . .
C17 C11 C5 97.3(2) . .
C10 C12 H12A 110.5 . .
C10 C12 H12B 110.5 . .
H12A C12 H12B 108.7 . .
C13 C12 C10 106.0(2) . .
C13 C12 H12A 110.5 . .
C13 C12 H12B 110.5 . .
C12 C13 H13 111.1 . .
C12 C13 C16 110.4(3) . .
C14 C13 C12 100.1(3) . .
C14 C13 H13 111.1 . .
C14 C13 C16 112.5(3) . .
C16 C13 H13 111.1 . .
O5 C14 C9 115.3(3) . .
O5 C14 C13 115.2(3) . .
O5 C14 H14 108.1 . .
C9 C14 H14 108.1 . .
C13 C14 C9 101.4(3) . .
C13 C14 H14 108.1 . .
C8 C15 H15A 108.0 . .
C8 C15 H15B 108.0 . .
H15A C15 H15B 107.2 . .
C16 C15 C8 117.3(2) . .
C16 C15 H15A 108.0 . .
C16 C15 H15B 108.0 . .
O6 C16 C13 111.9(2) . .
O6 C16 C15 105.5(2) . .
O6 C16 H16 108.5 . .
C13 C16 H16 108.5 . .
C15 C16 C13 113.9(2) . .
C15 C16 H16 108.5 . .
N1 C17 C7 117.3(2) . .
N1 C17 C11 109.7(2) . .
N1 C17 H17 109.7 . .
C7 C17 H17 109.7 . .
C11 C17 C7 100.3(2) . .
C11 C17 H17 109.7 . .
O7 C18 C4 108.0(2) . .
O7 C18 H18A 110.1 . .
O7 C18 H18B 110.1 . .
C4 C18 H18A 110.1 . .
C4 C18 H18B 110.1 . .
H18A C18 H18B 108.4 . .
N1 C19 C4 110.9(2) . .
N1 C19 H19A 109.5 . .
N1 C19 H19B 109.5 . .
C4 C19 H19A 109.5 . .
C4 C19 H19B 109.5 . .
H19A C19 H19B 108.1 . .
N1 C20 H20A 109.1 . .
N1 C20 H20B 109.1 . .
N1 C20 C21 112.6(3) . .
H20A C20 H20B 107.8 . .
C21 C20 H20A 109.1 . .
C21 C20 H20B 109.1 . .
C20 C21 H21A 109.5 . .
C20 C21 H21B 109.5 . .
C20 C21 H21C 109.5 . .
H21A C21 H21B 109.5 . .
H21A C21 H21C 109.5 . .
H21B C21 H21C 109.5 . .
O2 C22 H22A 109.5 . .
O2 C22 H22B 109.5 . .
O2 C22 H22C 109.5 . .
H22A C22 H22B 109.5 . .
H22A C22 H22C 109.5 . .
H22B C22 H22C 109.5 . .
O6 C23 H23A 109.5 . .
O6 C23 H23B 109.5 . .
O6 C23 H23C 109.5 . .
H23A C23 H23B 109.5 . .
H23A C23 H23C 109.5 . .
H23B C23 H23C 109.5 . .
C25 C24 C30 120.3(3) . .
C29 C24 C25 119.2(3) . .
C29 C24 C30 120.4(3) . .
N2 C25 C24 122.2(3) . .
N2 C25 C26 119.6(3) . .
C26 C25 C24 118.1(3) . .
C25 C26 H26 119.4 . .
C27 C26 C25 121.1(4) . .
C27 C26 H26 119.4 . .
C26 C27 H27 119.3 . .
C26 C27 C28 121.4(4) . .
C28 C27 H27 119.3 . .
C27 C28 H28 120.6 . .
C29 C28 C27 118.8(4) . .
C29 C28 H28 120.6 . .
C24 C29 H29 119.3 . .
C28 C29 C24 121.4(3) . .
C28 C29 H29 119.3 . .
O7 C30 C24 112.4(3) . .
O8 C30 O7 121.6(3) . .
O8 C30 C24 126.0(3) . .
H9A O9 H9B 101(5) . .

loop_
_geom_bond_atom_site_label_1
_geom_bond_atom_site_label_2
_geom_bond_distance
_geom_bond_site_symmetry_2
O1 H1 0.8200 .
O1 C1 1.437(4) .
O2 C6 1.431(4) .
O2 C22 1.417(4) .
O3 H3 0.8200 .
O3 C7 1.417(3) .
O4 H4 0.8200 .
O4 C8 1.448(3) .
O5 H5 0.8200 .
O5 C14 1.429(4) .
O6 C16 1.446(4) .
O6 C23 1.427(4) .
O7 C18 1.447(4) .
O7 C30 1.342(4) .
O8 C30 1.213(4) .
N1 C17 1.470(4) .
N1 C19 1.466(4) .
N1 C20 1.487(4) .
N2 H2A 0.8621 .
N2 H2B 0.8626 .
N2 C25 1.370(4) .
C1 H1A 0.9800 .
C1 C2 1.517(4) .
C1 C11 1.568(4) .
C2 H2C 0.9700 .
C2 H2D 0.9700 .
C2 C3 1.508(4) .
C3 H3A 0.9700 .
C3 H3B 0.9700 .
C3 C4 1.555(4) .
C4 C5 1.564(4) .
C4 C18 1.520(4) .
C4 C19 1.539(4) .
C5 H5A 0.9800 .
C5 C6 1.549(4) .
C5 C11 1.559(4) .
C6 H6 0.9800 .
C6 C7 1.558(4) .
C7 C8 1.552(4) .
C7 C17 1.560(4) .
C8 C9 1.545(4) .
C8 C15 1.545(4) .
C9 H9 0.9800 .
C9 C10 1.546(4) .
C9 C14 1.530(4) .
C10 H10 0.9800 .
C10 C11 1.548(4) .
C10 C12 1.570(4) .
C11 C17 1.551(4) .
C12 H12A 0.9700 .
C12 H12B 0.9700 .
C12 C13 1.536(4) .
C13 H13 0.9800 .
C13 C14 1.522(5) .
C13 C16 1.542(4) .
C14 H14 0.9800 .
C15 H15A 0.9700 .
C15 H15B 0.9700 .
C15 C16 1.523(4) .
C16 H16 0.9800 .
C17 H17 0.9800 .
C18 H18A 0.9700 .
C18 H18B 0.9700 .
C19 H19A 0.9700 .
C19 H19B 0.9700 .
C20 H20A 0.9700 .
C20 H20B 0.9700 .
C20 C21 1.491(5) .
C21 H21A 0.9600 .
C21 H21B 0.9600 .
C21 H21C 0.9600 .
C22 H22A 0.9600 .
C22 H22B 0.9600 .
C22 H22C 0.9600 .
C23 H23A 0.9600 .
C23 H23B 0.9600 .
C23 H23C 0.9600 .
C24 C25 1.417(4) .
C24 C29 1.399(4) .
C24 C30 1.469(4) .
C25 C26 1.398(5) .
C26 H26 0.9300 .
C26 C27 1.364(6) .
C27 H27 0.9300 .
C27 C28 1.383(6) .
C28 H28 0.9300 .
C28 C29 1.377(5) .
C29 H29 0.9300 .
O9 H9A 0.91(7) .
O9 H9B 0.81(5) .

loop_
_geom_hbond_atom_site_label_D
_geom_hbond_atom_site_label_H
_geom_hbond_atom_site_label_A
_geom_hbond_distance_DH
_geom_hbond_distance_HA
_geom_hbond_distance_DA
_geom_hbond_angle_DHA
_geom_hbond_site_symmetry_A
O1 H1 N1 0.82 2.02 2.722(3) 143.7 .
O3 H3 O9 0.82 2.00 2.809(4) 171.1 2_655
O4 H4 O2 0.82 2.11 2.722(3) 131.8 .
O9 H9A O6 0.91(7) 1.93(7) 2.841(4) 173(5) .
O9 H9B O5 0.81(5) 2.10(5) 2.809(4) 147(5) .

loop_
_geom_torsion_atom_site_label_1
_geom_torsion_atom_site_label_2
_geom_torsion_atom_site_label_3
_geom_torsion_atom_site_label_4
_geom_torsion
_geom_torsion_site_symmetry_1
_geom_torsion_site_symmetry_2
_geom_torsion_site_symmetry_3
_geom_torsion_site_symmetry_4
O1 C1 C2 C3 69.6(3) . . . .
O1 C1 C11 C5 -120.9(3) . . . .
O1 C1 C11 C10 113.5(3) . . . .
O1 C1 C11 C17 -9.6(3) . . . .
O2 C6 C7 O3 101.3(3) . . . .
O2 C6 C7 C8 -23.2(3) . . . .
O2 C6 C7 C17 -140.6(2) . . . .
O3 C7 C8 O4 -55.1(3) . . . .
O3 C7 C8 C9 -174.2(2) . . . .
O3 C7 C8 C15 59.3(3) . . . .
O3 C7 C17 N1 44.6(3) . . . .
O3 C7 C17 C11 163.2(2) . . . .
O4 C8 C9 C10 -160.1(2) . . . .
O4 C8 C9 C14 85.9(3) . . . .
O4 C8 C15 C16 -141.0(3) . . . .
N2 C25 C26 C27 179.8(4) . . . .
C1 C2 C3 C4 52.1(4) . . . .
C1 C11 C17 N1 -49.9(3) . . . .
C1 C11 C17 C7 -174.0(2) . . . .
C2 C1 C11 C5 5.0(3) . . . .
C2 C1 C11 C10 -120.6(3) . . . .
C2 C1 C11 C17 116.3(3) . . . .
C2 C3 C4 C5 5.5(4) . . . .
C2 C3 C4 C18 128.6(3) . . . .
C2 C3 C4 C19 -114.1(3) . . . .
C3 C4 C5 C6 -169.4(2) . . . .
C3 C4 C5 C11 -55.7(3) . . . .
C3 C4 C18 O7 -59.2(3) . . . .
C3 C4 C19 N1 72.4(3) . . . .
C4 C5 C6 O2 -138.0(2) . . . .
C4 C5 C6 C7 97.9(3) . . . .
C4 C5 C11 C1 50.4(3) . . . .
C4 C5 C11 C10 172.1(2) . . . .
C4 C5 C11 C17 -71.9(2) . . . .
C5 C4 C18 O7 63.8(3) . . . .
C5 C4 C19 N1 -49.1(3) . . . .
C5 C6 C7 O3 -133.6(2) . . . .
C5 C6 C7 C8 101.9(2) . . . .
C5 C6 C7 C17 -15.5(3) . . . .
C5 C11 C17 N1 70.5(3) . . . .
C5 C11 C17 C7 -53.6(2) . . . .
C6 C5 C11 C1 166.7(2) . . . .
C6 C5 C11 C10 -71.6(3) . . . .
C6 C5 C11 C17 44.5(3) . . . .
C6 C7 C8 O4 70.5(3) . . . .
C6 C7 C8 C9 -48.6(3) . . . .
C6 C7 C8 C15 -175.1(2) . . . .
C6 C7 C17 N1 -75.0(3) . . . .
C6 C7 C17 C11 43.6(2) . . . .
C7 C8 C9 C10 -40.4(3) . . . .
C7 C8 C9 C14 -154.5(2) . . . .
C7 C8 C15 C16 101.0(3) . . . .
C8 C7 C17 N1 165.4(2) . . . .
C8 C7 C17 C11 -76.1(2) . . . .
C8 C9 C10 C11 33.7(4) . . . .
C8 C9 C10 C12 -92.6(3) . . . .
C8 C9 C14 O5 -52.3(4) . . . .
C8 C9 C14 C13 72.9(3) . . . .
C8 C15 C16 O6 152.5(3) . . . .
C8 C15 C16 C13 29.4(4) . . . .
C9 C8 C15 C16 -23.6(4) . . . .
C9 C10 C11 C1 -174.4(2) . . . .
C9 C10 C11 C5 60.1(3) . . . .
C9 C10 C11 C17 -47.9(3) . . . .
C9 C10 C12 C13 4.3(3) . . . .
C10 C9 C14 O5 -173.3(3) . . . .
C10 C9 C14 C13 -48.0(3) . . . .
C10 C11 C17 N1 -171.0(2) . . . .
C10 C11 C17 C7 65.0(3) . . . .
C10 C12 C13 C14 -33.1(3) . . . .
C10 C12 C13 C16 85.6(3) . . . .
C11 C1 C2 C3 -57.2(3) . . . .
C11 C5 C6 O2 105.9(3) . . . .
C11 C5 C6 C7 -18.2(3) . . . .
C11 C10 C12 C13 -124.3(2) . . . .
C12 C10 C11 C1 -53.2(3) . . . .
C12 C10 C11 C5 -178.6(2) . . . .
C12 C10 C11 C17 73.3(3) . . . .
C12 C13 C14 O5 175.2(3) . . . .
C12 C13 C14 C9 49.9(3) . . . .
C12 C13 C16 O6 147.4(3) . . . .
C12 C13 C16 C15 -93.1(3) . . . .
C14 C9 C10 C11 152.5(2) . . . .
C14 C9 C10 C12 26.2(3) . . . .
C14 C13 C16 O6 -101.8(3) . . . .
C14 C13 C16 C15 17.7(4) . . . .
C15 C8 C9 C10 85.4(3) . . . .
C15 C8 C9 C14 -28.6(3) . . . .
C16 C13 C14 O5 58.0(4) . . . .
C16 C13 C14 C9 -67.2(3) . . . .
C17 N1 C19 C4 50.1(3) . . . .
C17 N1 C20 C21 -76.1(4) . . . .
C17 C7 C8 O4 -175.9(2) . . . .
C17 C7 C8 C9 65.1(3) . . . .
C17 C7 C8 C15 -61.5(3) . . . .
C18 O7 C30 O8 6.8(5) . . . .
C18 O7 C30 C24 -173.4(3) . . . .
C18 C4 C5 C6 69.0(3) . . . .
C18 C4 C5 C11 -177.4(2) . . . .
C18 C4 C19 N1 -169.5(3) . . . .
C19 N1 C17 C7 49.4(3) . . . .
C19 N1 C17 C11 -64.0(3) . . . .
C19 N1 C20 C21 151.8(3) . . . .
C19 C4 C5 C6 -49.0(3) . . . .
C19 C4 C5 C11 64.7(3) . . . .
C19 C4 C18 O7 -177.8(2) . . . .
C20 N1 C17 C7 -81.5(3) . . . .
C20 N1 C17 C11 165.0(2) . . . .
C20 N1 C19 C4 -177.3(3) . . . .
C22 O2 C6 C5 82.9(3) . . . .
C22 O2 C6 C7 -157.6(3) . . . .
C23 O6 C16 C13 -80.3(3) . . . .
C23 O6 C16 C15 155.3(3) . . . .
C24 C25 C26 C27 -0.4(6) . . . .
C25 C24 C29 C28 -0.4(5) . . . .
C25 C24 C30 O7 -179.4(3) . . . .
C25 C24 C30 O8 0.3(5) . . . .
C25 C26 C27 C28 0.5(7) . . . .
C26 C27 C28 C29 -0.5(7) . . . .
C27 C28 C29 C24 0.5(6) . . . .
C29 C24 C25 N2 -179.8(3) . . . .
C29 C24 C25 C26 0.4(5) . . . .
C29 C24 C30 O7 3.6(4) . . . .
C29 C24 C30 O8 -176.6(3) . . . .
C30 O7 C18 C4 -178.5(3) . . . .
C30 C24 C25 N2 3.2(5) . . . .
C30 C24 C25 C26 -176.6(3) . . . .
C30 C24 C29 C28 176.6(4) . . . .
